data_2207989
loop_
_publ_author_name
'Wang, Dan-Dan'
'Zhu, Hong-Jun'
'Shan, Ning'
'Song, Guang-Liang'
'Wang, Jin-Tang'

_publ_section_title
;
Potassium 2-benzoylbenzoate dihydrate
;
_journal_coeditor_code CF6482
_journal_issue 2
_journal_name_full 'Acta Crystallographica, Section E'
_journal_page_first o427
_journal_page_last o428
_journal_paper_doi 10.1107/S160053680504290X
_journal_volume 62
_journal_year 2006
_chemical_formula_iupac 'K +, C14 H9 O3 -, 2H2 O1'
_chemical_formula_moiety 'K +, C14 H9 O3 -, 2H2 O1'
_chemical_formula_sum 'C14 H13 K O5'
_chemical_formula_weight 300.34
_chemical_name_systematic
;
Potassium 2-benzoylbenzoate dihydrate
;
_space_group_IT_number 61
_space_group_name_Hall '-P 2ac 2ab'
_space_group_name_H-M_alt 'P b c a'
_symmetry_cell_setting orthorhombic
_symmetry_space_group_name_Hall '-P 2ac 2ab'
_symmetry_space_group_name_H-M 'P b c a'
_atom_sites_solution_hydrogens geom
_atom_sites_solution_primary direct
_atom_sites_solution_secondary difmap
_audit_creation_method SHELXL-97
_cell_angle_alpha 90.00
_cell_angle_beta 90.00
_cell_angle_gamma 90.00
_cell_formula_units_Z 8
_cell_length_a 10.391(4)
_cell_length_b 7.771(3)
_cell_length_c 33.314(13)
_cell_measurement_reflns_used 4649
_cell_measurement_temperature 180(2)
_cell_measurement_theta_max 31.3
_cell_measurement_theta_min 1.2
_cell_volume 2690.1(18)
_computing_cell_refinement 'SAINT (Bruker, 2001)'
_computing_data_collection 'SMART (Bruker, 2001)'
_computing_data_reduction SAINT
_computing_molecular_graphics 'SHELXTL (Sheldrick, 2001)'
_computing_publication_material SHELXTL
_computing_structure_refinement 'SHELXL97 (Sheldrick, 1997)'
_computing_structure_solution 'SHELXS97 (Sheldrick, 1997)'
_diffrn_ambient_temperature 180(2)
_diffrn_measured_fraction_theta_full 0.988
_diffrn_measured_fraction_theta_max 0.988
_diffrn_measurement_device_type 'Bruker SMART CCD area-detector'
_diffrn_measurement_method '\f and \w'
_diffrn_radiation_monochromator graphite
_diffrn_radiation_source 'fine-focus sealed tube'
_diffrn_radiation_type MoK\a
_diffrn_radiation_wavelength 0.71073
_diffrn_reflns_av_R_equivalents 0.0663
_diffrn_reflns_av_sigmaI/netI 0.0479
_diffrn_reflns_limit_h_max 12
_diffrn_reflns_limit_h_min -14
_diffrn_reflns_limit_k_max 10
_diffrn_reflns_limit_k_min -11
_diffrn_reflns_limit_l_max 47
_diffrn_reflns_limit_l_min -46
_diffrn_reflns_number 24641
_diffrn_reflns_theta_full 31.25
_diffrn_reflns_theta_max 31.25
_diffrn_reflns_theta_min 1.22
_diffrn_standards_number 0
_exptl_absorpt_coefficient_mu 0.411
_exptl_absorpt_correction_T_max 0.965
_exptl_absorpt_correction_T_min 0.908
_exptl_absorpt_correction_type multi-scan
_exptl_absorpt_process_details '(SADABS; Sheldrick, 2002)'
_exptl_crystal_colour colorless
_exptl_crystal_density_diffrn 1.483
_exptl_crystal_density_method 'not measured'
_exptl_crystal_description block
_exptl_crystal_F_000 1248
_exptl_crystal_size_max 0.24
_exptl_crystal_size_mid 0.18
_exptl_crystal_size_min 0.09
_refine_diff_density_max 0.359
_refine_diff_density_min -0.324
_refine_ls_extinction_method none
_refine_ls_goodness_of_fit_ref 1.368
_refine_ls_hydrogen_treatment mixed
_refine_ls_matrix_type full
_refine_ls_number_parameters 198
_refine_ls_number_reflns 4104
_refine_ls_number_restraints 0
_refine_ls_restrained_S_all 1.368
_refine_ls_R_factor_all 0.1193
_refine_ls_R_factor_gt 0.1050
_refine_ls_shift/su_max 0.000
_refine_ls_shift/su_mean 0.000
_refine_ls_structure_factor_coef Fsqd
_refine_ls_weighting_details 'calc w=1/[\s^2^(Fo^2^)+(0.0749P)^2^+2.9686P] where P=(Fo^2^+2Fc^2^)/3'
_refine_ls_weighting_scheme calc
_refine_ls_wR_factor_gt 0.2351
_refine_ls_wR_factor_ref 0.2427
_reflns_number_gt 3667
_reflns_number_total 4104
_reflns_threshold_expression I>2\s(I)
_cod_data_source_file cf6482.cif
_cod_database_code 2207989

loop_
_symmetry_equiv_pos_as_xyz
'x, y, z'
'-x+1/2, -y, z+1/2'
'-x, y+1/2, -z+1/2'
'x+1/2, -y+1/2, -z'
'-x, -y, -z'
'x-1/2, y, -z-1/2'
'x, -y-1/2, z-1/2'
'-x-1/2, y-1/2, z'

loop_
_atom_site_label
_atom_site_fract_x
_atom_site_fract_y
_atom_site_fract_z
_atom_site_U_iso_or_equiv
_atom_site_adp_type
_atom_site_calc_flag
_atom_site_refinement_flags
_atom_site_occupancy
_atom_site_type_symbol
K1 0.31993(8) 0.18859(10) 0.42529(2) 0.0380(2) Uani d . 1 K
O2 -0.0968(3) 0.0575(3) 0.45298(8) 0.0390(6) Uani d . 1 O
O1 0.2135(2) 0.1687(3) 0.34303(8) 0.0413(6) Uani d . 1 O
C1 0.0201(3) 0.0394(4) 0.31955(10) 0.0300(7) Uani d . 1 C
O5 0.5133(3) 0.2472(3) 0.48373(8) 0.0389(6) Uani d . 1 O
H5B2 0.538(4) 0.338(6) 0.4732(14) 0.042(12) Uiso d . 1 H
H5B1 0.464(6) 0.308(8) 0.507(2) 0.10(2) Uiso d . 1 H
O3 0.0592(3) -0.0050(3) 0.40893(8) 0.0454(7) Uani d . 1 O
C9 0.0211(3) 0.2993(4) 0.36714(10) 0.0315(7) Uani d . 1 C
O4 0.2851(3) -0.0767(4) 0.48001(9) 0.0421(6) Uani d . 1 O
H4B2 0.356(6) -0.118(7) 0.4897(17) 0.073(17) Uiso d . 1 H
H4B1 0.226(6) -0.064(7) 0.4969(18) 0.080(19) Uiso d . 1 H
C10 -0.0409(3) 0.2662(4) 0.40343(10) 0.0324(7) Uani d . 1 C
C2 -0.1135(3) 0.0426(4) 0.31855(10) 0.0338(7) Uani d . 1 C
H2A -0.1592 0.1216 0.3350 0.041 Uiso calc R 1 H
C14 -0.0256(3) 0.0920(4) 0.42310(10) 0.0324(7) Uani d . 1 C
C5 0.0185(4) -0.1908(5) 0.27069(12) 0.0422(9) Uani d . 1 C
H5A 0.0638 -0.2710 0.2544 0.051 Uiso calc R 1 H
C11 -0.1147(4) 0.3963(5) 0.42097(10) 0.0354(7) Uani d . 1 C
H11A -0.1593 0.3745 0.4453 0.042 Uiso calc R 1 H
C13 -0.0591(4) 0.5895(4) 0.36759(11) 0.0387(8) Uani d . 1 C
H13A -0.0647 0.7001 0.3556 0.046 Uiso calc R 1 H
C6 0.0860(4) -0.0797(5) 0.29579(10) 0.0364(7) Uani d . 1 C
H6A 0.1773 -0.0849 0.2968 0.044 Uiso calc R 1 H
C8 0.0135(4) 0.4615(4) 0.34931(11) 0.0354(7) Uani d . 1 C
H8A 0.0575 0.4841 0.3249 0.043 Uiso calc R 1 H
C3 -0.1808(4) -0.0692(5) 0.29356(11) 0.0390(8) Uani d . 1 C
H3A -0.2722 -0.0665 0.2930 0.047 Uiso calc R 1 H
C7 0.0959(3) 0.1637(4) 0.34455(10) 0.0326(7) Uani d . 1 C
C4 -0.1145(4) -0.1848(4) 0.26936(11) 0.0396(8) Uani d . 1 C
H4A -0.1604 -0.2596 0.2519 0.047 Uiso calc R 1 H
C12 -0.1232(4) 0.5569(4) 0.40312(12) 0.0382(8) Uani d . 1 C
H12A -0.1733 0.6448 0.4153 0.046 Uiso calc R 1 H

loop_
_atom_site_aniso_label
_atom_site_aniso_U_11
_atom_site_aniso_U_22
_atom_site_aniso_U_33
_atom_site_aniso_U_12
_atom_site_aniso_U_13
_atom_site_aniso_U_23
K1 0.0404(5) 0.0363(4) 0.0373(4) -0.0016(3) -0.0002(3) -0.0002(3)
O2 0.0393(13) 0.0413(13) 0.0362(13) -0.0026(11) 0.0035(11) 0.0026(10)
O1 0.0309(13) 0.0446(14) 0.0483(15) 0.0002(11) 0.0021(11) -0.0048(11)
C1 0.0324(16) 0.0299(15) 0.0278(15) 0.0026(13) 0.0004(13) 0.0031(12)
O5 0.0461(15) 0.0362(13) 0.0343(13) 0.0010(12) -0.0007(11) 0.0040(11)
O3 0.0557(17) 0.0421(14) 0.0384(14) 0.0146(13) 0.0064(12) 0.0073(11)
C9 0.0301(15) 0.0317(15) 0.0326(16) 0.0005(12) -0.0042(13) -0.0007(12)
O4 0.0394(15) 0.0465(15) 0.0403(15) -0.0004(12) -0.0012(12) 0.0027(12)
C10 0.0337(17) 0.0334(16) 0.0303(16) -0.0007(13) -0.0032(13) -0.0002(13)
C2 0.0372(18) 0.0313(15) 0.0329(16) 0.0037(13) 0.0028(14) -0.0002(13)
C14 0.0347(17) 0.0337(16) 0.0288(15) -0.0003(13) -0.0028(13) -0.0009(12)
C5 0.053(2) 0.0368(18) 0.0372(19) 0.0050(16) 0.0036(17) -0.0049(14)
C11 0.0368(18) 0.0392(17) 0.0301(16) 0.0003(14) 0.0015(13) -0.0045(13)
C13 0.0423(19) 0.0299(16) 0.044(2) -0.0022(14) -0.0061(16) 0.0019(14)
C6 0.0359(17) 0.0409(18) 0.0324(17) 0.0051(15) 0.0021(14) -0.0002(14)
C8 0.0377(18) 0.0352(17) 0.0335(17) -0.0017(14) -0.0017(14) 0.0020(13)
C3 0.0394(19) 0.0377(18) 0.0400(19) -0.0027(15) -0.0038(15) 0.0023(14)
C7 0.0352(17) 0.0348(16) 0.0277(15) -0.0009(13) -0.0007(13) 0.0021(12)
C4 0.049(2) 0.0351(17) 0.0347(18) -0.0047(16) -0.0034(16) -0.0029(14)
C12 0.0393(19) 0.0324(16) 0.043(2) 0.0043(14) -0.0025(15) -0.0060(14)

loop_
_atom_type_symbol
_atom_type_description
_atom_type_scat_dispersion_real
_atom_type_scat_dispersion_imag
_atom_type_scat_source
C C 0.0033 0.0016 'International Tables Vol C Tables 4.2.6.8 and 6.1.1.4'
H H 0.0000 0.0000 'International Tables Vol C Tables 4.2.6.8 and 6.1.1.4'
O O 0.0106 0.0060 'International Tables Vol C Tables 4.2.6.8 and 6.1.1.4'
K K 0.2009 0.2494 'International Tables Vol C Tables 4.2.6.8 and 6.1.1.4'

loop_
_geom_angle_atom_site_label_1
_geom_angle_atom_site_label_2
_geom_angle_atom_site_label_3
_geom_angle_site_symmetry_1
_geom_angle_site_symmetry_3
_geom_angle
_geom_angle_publ_flag
O3 K1 O4 8_665 . 146.49(9) yes
O3 K1 O4 8_665 8_665 75.09(9) yes
O4 K1 O4 . 8_665 90.31(9) yes
O3 K1 O5 8_665 . 70.92(8) yes
O4 K1 O5 . . 76.14(9) yes
O4 K1 O5 8_665 . 74.01(9) yes
O3 K1 O1 8_665 . 91.86(8) yes
O4 K1 O1 . . 121.37(9) yes
O4 K1 O1 8_665 . 119.42(9) yes
O5 K1 O1 . . 155.42(8) yes
O3 K1 O3 8_665 . 140.70(9) yes
O4 K1 O3 . . 69.29(8) yes
O4 K1 O3 8_665 . 95.08(9) yes
O5 K1 O3 . . 143.71(8) yes
O1 K1 O3 . . 59.52(7) yes
O3 K1 C13 8_665 8_655 74.77(9) ?
O4 K1 C13 . 8_655 108.27(10) ?
O4 K1 C13 8_665 8_655 147.29(10) ?
O5 K1 C13 . 8_655 84.37(10) ?
O1 K1 C13 . 8_655 74.00(9) ?
O3 K1 C13 . 8_655 116.40(9) ?
O3 K1 C12 8_665 8_655 78.10(9) ?
O4 K1 C12 . 8_655 92.29(10) ?
O4 K1 C12 8_665 8_655 134.41(10) ?
O5 K1 C12 . 8_655 62.60(9) ?
O1 K1 C12 . 8_655 97.45(9) ?
O3 K1 C12 . 8_655 128.13(8) ?
C13 K1 C12 8_655 8_655 23.90(9) ?
O3 K1 C8 8_665 8_655 93.83(9) ?
O4 K1 C8 . 8_655 99.39(9) ?
O4 K1 C8 8_665 8_655 168.92(9) ?
O5 K1 C8 . 8_655 102.98(9) ?
O1 K1 C8 . 8_655 59.62(8) ?
O3 K1 C8 . 8_655 93.37(8) ?
C13 K1 C8 8_655 8_655 23.11(9) ?
C12 K1 C8 8_655 8_655 40.52(9) ?
O3 K1 K1 8_665 8_655 166.45(7) ?
O4 K1 K1 . 8_655 42.16(6) ?
O4 K1 K1 8_665 8_655 118.26(7) ?
O5 K1 K1 . 8_655 113.50(6) ?
O1 K1 K1 . 8_655 79.63(5) ?
O3 K1 K1 . 8_655 41.45(5) ?
C13 K1 K1 8_655 8_655 92.64(7) ?
C12 K1 K1 8_655 8_655 92.46(7) ?
C8 K1 K1 8_655 8_655 72.79(6) ?
O3 K1 K1 8_665 8_665 49.32(7) ?
O4 K1 K1 . 8_665 130.54(7) ?
O4 K1 K1 8_665 8_665 41.70(6) ?
O5 K1 K1 . 8_665 95.62(6) ?
O1 K1 K1 . 8_665 85.30(5) ?
O3 K1 K1 . 8_665 98.41(6) ?
C13 K1 K1 8_655 8_665 119.49(7) ?
C12 K1 K1 8_655 8_665 127.41(7) ?
C8 K1 K1 8_655 8_665 129.69(6) ?
K1 K1 K1 8_655 8_665 138.98(5) ?
O3 K1 H5B2 8_665 . 54.9(9) ?
O4 K1 H5B2 . . 92.1(9) ?
O4 K1 H5B2 8_665 . 72.3(8) ?
O5 K1 H5B2 . . 16.0(9) ?
O1 K1 H5B2 . . 142.5(9) ?
O3 K1 H5B2 . . 157.8(9) ?
C13 K1 H5B2 8_655 . 80.1(9) ?
C12 K1 H5B2 8_655 . 62.1(8) ?
C8 K1 H5B2 8_655 . 101.8(9) ?
K1 K1 H5B2 8_655 . 128.8(9) ?
K1 K1 H5B2 8_665 . 84.4(9) ?
C7 O1 K1 . . 109.7(2) ?
C2 C1 C6 . . 119.2(3) ?
C2 C1 C7 . . 121.8(3) ?
C6 C1 C7 . . 119.0(3) ?
K1 O5 H5B2 . . 94(3) ?
K1 O5 H5B1 . . 104(4) ?
H5B2 O5 H5B1 . . 95(4) ?
C14 O3 K1 . 8_655 140.3(2) ?
C14 O3 K1 . . 104.6(2) ?
K1 O3 K1 8_655 . 89.23(8) ?
C10 C9 C8 . . 120.6(3) ?
C10 C9 C7 . . 122.8(3) ?
C8 C9 C7 . . 116.6(3) ?
K1 O4 K1 . 8_655 96.14(10) ?
K1 O4 H4B2 . . 114(4) ?
K1 O4 H4B2 8_655 . 110(4) ?
K1 O4 H4B1 . . 117(4) ?
K1 O4 H4B1 8_655 . 103(4) ?
H4B2 O4 H4B1 . . 114(5) ?
C9 C10 C11 . . 118.9(3) ?
C9 C10 C14 . . 119.5(3) ?
C11 C10 C14 . . 121.6(3) ?
C1 C2 C3 . . 120.4(3) ?
C1 C2 H2A . . 119.8 ?
C3 C2 H2A . . 119.8 ?
O3 C14 O2 . . 125.4(3) ?
O3 C14 C10 . . 116.7(3) ?
O2 C14 C10 . . 117.9(3) ?
C4 C5 C6 . . 120.1(3) ?
C4 C5 H5A . . 119.9 ?
C6 C5 H5A . . 119.9 ?
C12 C11 C10 . . 120.5(3) ?
C12 C11 H11A . . 119.7 ?
C10 C11 H11A . . 119.7 ?
C12 C13 C8 . . 120.4(3) ?
C12 C13 K1 . 8_665 84.5(2) ?
C8 C13 K1 . 8_665 90.8(2) ?
C12 C13 H13A . . 119.8 ?
C8 C13 H13A . . 119.8 ?
K1 C13 H13A 8_665 . 94.7 ?
C5 C6 C1 . . 120.3(3) ?
C5 C6 H6A . . 119.9 ?
C1 C6 H6A . . 119.9 ?
C13 C8 C9 . . 119.4(3) ?
C13 C8 K1 . 8_665 66.1(2) ?
C9 C8 K1 . 8_665 96.8(2) ?
C13 C8 H8A . . 120.3 ?
C9 C8 H8A . . 120.3 ?
K1 C8 H8A 8_665 . 106.5 ?
C4 C3 C2 . . 120.1(3) ?
C4 C3 H3A . . 120.0 ?
C2 C3 H3A . . 120.0 ?
O1 C7 C1 . . 121.4(3) ?
O1 C7 C9 . . 120.8(3) ?
C1 C7 C9 . . 117.2(3) ?
C5 C4 C3 . . 119.9(3) ?
C5 C4 H4A . . 120.1 ?
C3 C4 H4A . . 120.1 ?
C13 C12 C11 . . 120.1(3) ?
C13 C12 K1 . 8_665 71.5(2) ?
C11 C12 K1 . 8_665 96.8(2) ?
C13 C12 H12A . . 119.9 ?
C11 C12 H12A . . 119.9 ?
K1 C12 H12A 8_665 . 101.4 ?

loop_
_geom_bond_atom_site_label_1
_geom_bond_atom_site_label_2
_geom_bond_site_symmetry_2
_geom_bond_distance
_geom_bond_publ_flag
K1 O3 8_665 2.746(3) yes
K1 O4 . 2.776(3) yes
K1 O4 8_665 2.800(3) yes
K1 O5 . 2.835(3) yes
K1 O1 . 2.959(3) yes
K1 O3 . 3.146(3) yes
K1 C13 8_655 3.235(4) ?
K1 C12 8_655 3.395(4) ?
K1 C8 8_655 3.538(4) ?
K1 K1 8_655 4.1484(15) ?
K1 K1 8_665 4.1484(15) ?
K1 H5B2 . 3.01(4) ?
O2 C14 . 1.269(4) ?
O1 C7 . 1.224(4) ?
C1 C2 . 1.389(5) ?
C1 C6 . 1.397(5) ?
C1 C7 . 1.499(5) ?
O5 H5B2 . 0.83(5) ?
O5 H5B1 . 1.05(7) ?
O3 C14 . 1.252(4) ?
O3 K1 8_655 2.746(3) ?
C9 C10 . 1.394(5) ?
C9 C8 . 1.395(5) ?
C9 C7 . 1.510(5) ?
O4 K1 8_655 2.800(3) ?
O4 H4B2 . 0.86(6) ?
O4 H4B1 . 0.84(7) ?
C10 C11 . 1.397(5) ?
C10 C14 . 1.513(5) ?
C2 C3 . 1.392(5) ?
C2 H2A . 0.950 ?
C5 C4 . 1.383(6) ?
C5 C6 . 1.392(5) ?
C5 H5A . 0.950 ?
C11 C12 . 1.385(5) ?
C11 H11A . 0.950 ?
C13 C12 . 1.382(5) ?
C13 C8 . 1.389(5) ?
C13 K1 8_665 3.235(4) ?
C13 H13A . 0.950 ?
C6 H6A . 0.950 ?
C8 K1 8_665 3.538(4) ?
C8 H8A . 0.950 ?
C3 C4 . 1.390(5) ?
C3 H3A . 0.950 ?
C4 H4A . 0.950 ?
C12 K1 8_665 3.395(4) ?
C12 H12A . 0.950 ?

loop_
_geom_hbond_atom_site_label_D
_geom_hbond_atom_site_label_H
_geom_hbond_atom_site_label_A
_geom_hbond_site_symmetry_A
_geom_hbond_distance_DH
_geom_hbond_distance_HA
_geom_hbond_distance_DA
_geom_hbond_angle_DHA
_geom_hbond_publ_flag
O5 H5B2 O2 8_665 0.83(5) 1.93(5) 2.760(4) 175(5) yes
O5 H5B1 O2 4_556 1.04(7) 1.81(6) 2.839(4) 169(5) yes
O4 H4B2 O5 5_656 0.87(6) 1.91(6) 2.757(4) 167(5) yes
O4 H4B1 O2 5_556 0.84(6) 2.14(6) 2.972(4) 170(6) yes
